data_4122073
loop_
_publ_author_name
'Nakamura, Taichi'
'Suzuki, Katsunori'
'Yamashita, Makoto'

_publ_section_title
;
 An anionic aluminabenzene bearing aromatic and ambiphilic contributions.
;
_journal_issue 26
_journal_name_full 'Journal of the American Chemical Society'
_journal_page_first 9276
_journal_page_last 9279
_journal_paper_doi 10.1021/ja504771d
_journal_volume 136
_journal_year 2014
_chemical_formula_sum 'C36 H66 Al Li O2 Si2'
_chemical_formula_weight 620.99
_chemical_name_systematic
; 
 ? 
;
_space_group_IT_number 14
_symmetry_cell_setting monoclinic
_symmetry_space_group_name_Hall '-P 2yn'
_symmetry_space_group_name_H-M 'P 1 21/n 1'
_atom_sites_solution_hydrogens geom
_atom_sites_solution_primary direct
_atom_sites_solution_secondary difmap
_audit_creation_method SHELXL-97
_cell_angle_alpha 90.00
_cell_angle_beta 99.830(3)
_cell_angle_gamma 90.00
_cell_formula_units_Z 4
_cell_length_a 8.7807(14)
_cell_length_b 29.348(5)
_cell_length_c 15.246(3)
_cell_measurement_reflns_used 9732
_cell_measurement_temperature 93.1500
_cell_measurement_theta_max 31.4250
_cell_measurement_theta_min 2.4543
_cell_volume 3871.2(12)
_computing_cell_refinement 'RIGAKU CrystalClear'
_computing_data_collection 'RIGAKU CrystalClear'
_computing_data_reduction 'RIGAKU CrystalClear'
_computing_molecular_graphics 'ORTEP-3 version2.02 (Farrugia, 1997)'
_computing_publication_material 'Yadokari-XG 2009(Wakita,Nemoto et al.)'
_computing_structure_refinement 'SHELXL-97 (Sheldrick, 1997)'
_computing_structure_solution SIR-2004
_diffrn_ambient_temperature 93.1500
_diffrn_detector_area_resol_mean 28.5714
_diffrn_measured_fraction_theta_full 0.997
_diffrn_measured_fraction_theta_max 0.997
_diffrn_measurement_device_type 'Rigaku VariMax Saturn'
_diffrn_measurement_method 'omega scans'
_diffrn_radiation_monochromator Confocal
_diffrn_radiation_source 'rotating-anode X-ray tube'
_diffrn_radiation_type MoK\a
_diffrn_radiation_wavelength 0.71075
_diffrn_reflns_av_R_equivalents 0.0535
_diffrn_reflns_av_sigmaI/netI 0.0549
_diffrn_reflns_limit_h_max 11
_diffrn_reflns_limit_h_min -11
_diffrn_reflns_limit_k_max 33
_diffrn_reflns_limit_k_min -38
_diffrn_reflns_limit_l_max 19
_diffrn_reflns_limit_l_min -19
_diffrn_reflns_number 31896
_diffrn_reflns_theta_full 27.47
_diffrn_reflns_theta_max 27.47
_diffrn_reflns_theta_min 3.05
_exptl_absorpt_coefficient_mu 0.142
_exptl_absorpt_correction_T_max 1.0000
_exptl_absorpt_correction_T_min 0.8629
_exptl_absorpt_correction_type multi-scan
_exptl_absorpt_process_details 'Jacobson, R. (1998) Private communication'
_exptl_crystal_colour Yellow
_exptl_crystal_density_diffrn 1.065
_exptl_crystal_density_method 'not measured'
_exptl_crystal_description Block
_exptl_crystal_F_000 1368
_exptl_crystal_size_max 0.20
_exptl_crystal_size_mid 0.10
_exptl_crystal_size_min 0.08
_refine_diff_density_max 0.338
_refine_diff_density_min -0.457
_refine_diff_density_rms 0.075
_refine_ls_extinction_method none
_refine_ls_goodness_of_fit_ref 1.067
_refine_ls_hydrogen_treatment constr
_refine_ls_matrix_type full
_refine_ls_number_parameters 393
_refine_ls_number_reflns 8840
_refine_ls_number_restraints 0
_refine_ls_restrained_S_all 1.067
_refine_ls_R_factor_all 0.0815
_refine_ls_R_factor_gt 0.0601
_refine_ls_shift/su_max 0.001
_refine_ls_shift/su_mean 0.000
_refine_ls_structure_factor_coef Fsqd
_refine_ls_weighting_details 'calc w=1/[\s^2^(Fo^2^)+(0.0680P)^2^+1.2627P] where P=(Fo^2^+2Fc^2^)/3'
_refine_ls_weighting_scheme calc
_refine_ls_wR_factor_gt 0.1368
_refine_ls_wR_factor_ref 0.1503
_reflns_number_gt 6809
_reflns_number_total 8840
_reflns_threshold_expression >2sigma(I)
_cod_data_source_file ja504771d_si_002.cif
_cod_data_source_block tn19p1y1
_cod_depositor_comments
;
The following automatic conversions were performed:
'_atom_site_symetry_multiplicity' tag replaced with
'_atom_site_symmetry_multiplicity'.

Automatic conversion script
Id: cif_correct_tags 1440 2010-10-19 06:21:57Z saulius 

The following automatic conversions were performed:

'_exptl_absorpt_correction_type' value 'Multi-scan' changed to
'multi-scan' according to
/usr/data/users/saulius/crontab/automatic-downloads/rss-feeds/ACS/lib/dictionaries/cif_core.dic
dictionary named 'cif_core.dic' version 2.4.2 from 2011-04-26.

Automatic conversion script
Id: cif_fix_values 2281 2013-09-26 08:29:07Z andrius 

 Adding full bibliography for 4122073--4122078.cif.
;
_cod_original_cell_volume 3871.2(11)
_cod_original_sg_symbol_H-M P21/n
_cod_database_code 4122073

loop_
_symmetry_equiv_pos_as_xyz
'x, y, z'
'-x+1/2, y+1/2, -z+1/2'
'-x, -y, -z'
'x-1/2, -y-1/2, z-1/2'

loop_
_atom_site_label
_atom_site_type_symbol
_atom_site_fract_x
_atom_site_fract_y
_atom_site_fract_z
_atom_site_U_iso_or_equiv
_atom_site_adp_type
_atom_site_occupancy
_atom_site_symmetry_multiplicity
_atom_site_calc_flag
_atom_site_refinement_flags
Si1 Si 0.15174(6) 0.007816(18) 0.22722(4) 0.01750(14) Uani 1 1 d .
Si2 Si 0.14742(6) 0.235081(18) 0.23582(4) 0.01646(13) Uani 1 1 d .
Al1 Al 0.14981(7) 0.120930(19) 0.27850(4) 0.01507(14) Uani 1 1 d .
O1 O 0.51271(16) 0.11680(5) 0.12017(10) 0.0239(3) Uani 1 1 d .
O2 O 0.30968(16) 0.14822(5) -0.01388(9) 0.0233(3) Uani 1 1 d .
C4 C 0.0493(2) 0.16525(6) 0.11507(12) 0.0155(4) Uani 1 1 d .
H1 H 0.0189 0.1914 0.0796 0.019 Uiso 1 1 calc R
C24 C 0.2006(2) 0.27258(7) 0.14305(14) 0.0226(4) Uani 1 1 d .
H2 H 0.1060 0.2740 0.0962 0.027 Uiso 1 1 calc R
C14 C -0.0990(2) 0.11599(7) 0.41582(15) 0.0246(5) Uani 1 1 d .
H14A H -0.1051 0.1165 0.3510 0.037 Uiso 0.50 1 calc PR
H14B H -0.1536 0.1425 0.4343 0.037 Uiso 0.50 1 calc PR
H14C H -0.1469 0.0880 0.4332 0.037 Uiso 0.50 1 calc PR
H14D H -0.1653 0.1148 0.4614 0.037 Uiso 0.50 1 calc PR
H14E H -0.1168 0.0888 0.3781 0.037 Uiso 0.50 1 calc PR
H14F H -0.1235 0.1433 0.3792 0.037 Uiso 0.50 1 calc PR
C28 C 0.2935(2) 0.23989(7) 0.34292(14) 0.0215(4) Uani 1 1 d .
H3 H 0.2765 0.2126 0.3793 0.026 Uiso 1 1 calc R
C18 C 0.2881(2) 0.00077(7) 0.33758(14) 0.0235(4) Uani 1 1 d .
H4 H 0.2673 0.0271 0.3754 0.028 Uiso 1 1 calc R
C5 C 0.1235(2) 0.17402(6) 0.20290(12) 0.0158(4) Uani 1 1 d .
C3 C 0.0142(2) 0.12285(6) 0.07278(13) 0.0173(4) Uani 1 1 d .
H5 H -0.0409 0.1233 0.0135 0.021 Uiso 1 1 calc R
C30 C -0.0440(2) 0.25773(7) 0.26067(14) 0.0211(4) Uani 1 1 d .
H6 H -0.0261 0.2896 0.2834 0.025 Uiso 1 1 calc R
C11 C 0.0687(2) 0.11753(7) 0.46039(14) 0.0193(4) Uani 1 1 d .
C6 C 0.1900(2) 0.11973(6) 0.41053(13) 0.0176(4) Uani 1 1 d .
C10 C 0.1003(3) 0.11704(7) 0.55328(14) 0.0226(4) Uani 1 1 d .
H7 H 0.0167 0.1160 0.5854 0.027 Uiso 1 1 calc R
C12 C 0.4797(2) 0.12319(8) 0.41156(15) 0.0271(5) Uani 1 1 d .
H12A H 0.4438 0.1237 0.3471 0.041 Uiso 0.50 1 calc PR
H12B H 0.5454 0.0964 0.4274 0.041 Uiso 0.50 1 calc PR
H12C H 0.5391 0.1509 0.4296 0.041 Uiso 0.50 1 calc PR
H12D H 0.5751 0.1237 0.4556 0.041 Uiso 0.50 1 calc PR
H12E H 0.4735 0.1509 0.3753 0.041 Uiso 0.50 1 calc PR
H12F H 0.4798 0.0964 0.3731 0.041 Uiso 0.50 1 calc PR
C15 C -0.0417(2) -0.01865(7) 0.24039(15) 0.0237(4) Uani 1 1 d .
H8 H -0.0213 -0.0509 0.2599 0.028 Uiso 1 1 calc R
C7 C 0.3418(2) 0.12094(6) 0.45896(13) 0.0194(4) Uani 1 1 d .
C1 C 0.1250(2) 0.06937(7) 0.19881(12) 0.0168(4) Uani 1 1 d .
C21 C 0.2175(2) -0.02504(7) 0.13206(14) 0.0232(4) Uani 1 1 d .
H9 H 0.1288 -0.0237 0.0814 0.028 Uiso 1 1 calc R
C9 C 0.2501(3) 0.11800(7) 0.59981(13) 0.0226(5) Uani 1 1 d .
C29 C 0.2736(3) 0.28155(8) 0.40118(15) 0.0303(5) Uani 1 1 d .
H22 H 0.3483 0.2799 0.4567 0.045 Uiso 1 1 calc R
H23 H 0.1685 0.2819 0.4148 0.045 Uiso 1 1 calc R
H24 H 0.2913 0.3095 0.3691 0.045 Uiso 1 1 calc R
C27 C 0.4613(2) 0.23695(8) 0.32841(16) 0.0297(5) Uani 1 1 d .
H25 H 0.4889 0.2650 0.3000 0.045 Uiso 1 1 calc R
H26 H 0.4731 0.2108 0.2900 0.045 Uiso 1 1 calc R
H27 H 0.5295 0.2331 0.3859 0.045 Uiso 1 1 calc R
C2 C 0.0542(2) 0.07954(7) 0.11138(13) 0.0179(4) Uani 1 1 d .
H10 H 0.0298 0.0541 0.0730 0.022 Uiso 1 1 calc R
C31 C -0.0991(3) 0.22947(8) 0.33417(16) 0.0308(5) Uani 1 1 d .
H28 H -0.1882 0.2445 0.3526 0.046 Uiso 1 1 calc R
H29 H -0.0152 0.2270 0.3853 0.046 Uiso 1 1 calc R
H30 H -0.1289 0.1990 0.3114 0.046 Uiso 1 1 calc R
C19 C 0.2629(3) -0.04239(8) 0.39047(15) 0.0315(5) Uani 1 1 d .
H31 H 0.2819 -0.0694 0.3561 0.047 Uiso 1 1 calc R
H32 H 0.1563 -0.0430 0.4017 0.047 Uiso 1 1 calc R
H33 H 0.3345 -0.0423 0.4473 0.047 Uiso 1 1 calc R
C16 C -0.1117(3) 0.00567(8) 0.31334(17) 0.0315(5) Uani 1 1 d .
H34 H -0.1482 0.0360 0.2923 0.047 Uiso 1 1 calc R
H35 H -0.0329 0.0088 0.3669 0.047 Uiso 1 1 calc R
H36 H -0.1987 -0.0122 0.3274 0.047 Uiso 1 1 calc R
C8 C 0.3699(3) 0.11992(7) 0.55147(14) 0.0226(4) Uani 1 1 d .
H11 H 0.4735 0.1206 0.5822 0.027 Uiso 1 1 calc R
C26 C 0.2356(3) 0.32212(7) 0.17369(15) 0.0281(5) Uani 1 1 d .
H37 H 0.3341 0.3232 0.2151 0.042 Uiso 1 1 calc R
H38 H 0.1527 0.3334 0.2036 0.042 Uiso 1 1 calc R
H39 H 0.2422 0.3413 0.1218 0.042 Uiso 1 1 calc R
C20 C 0.4590(3) 0.00410(8) 0.32920(17) 0.0334(5) Uani 1 1 d .
H40 H 0.5220 0.0060 0.3887 0.050 Uiso 1 1 calc R
H41 H 0.4756 0.0314 0.2950 0.050 Uiso 1 1 calc R
H42 H 0.4888 -0.0230 0.2985 0.050 Uiso 1 1 calc R
C13 C 0.2826(3) 0.11754(8) 0.70020(15) 0.0337(6) Uani 1 1 d .
H13A H 0.3945 0.1184 0.7210 0.051 Uiso 0.50 1 calc PR
H13B H 0.2397 0.0897 0.7219 0.051 Uiso 0.50 1 calc PR
H13C H 0.2347 0.1442 0.7229 0.051 Uiso 0.50 1 calc PR
H13D H 0.1848 0.1165 0.7229 0.051 Uiso 0.50 1 calc PR
H13E H 0.3396 0.1451 0.7220 0.051 Uiso 0.50 1 calc PR
H13F H 0.3446 0.0906 0.7210 0.051 Uiso 0.50 1 calc PR
C32 C -0.1722(2) 0.25938(8) 0.17860(16) 0.0297(5) Uani 1 1 d .
H46 H -0.1879 0.2288 0.1526 0.044 Uiso 1 1 calc R
H47 H -0.1423 0.2804 0.1345 0.044 Uiso 1 1 calc R
H48 H -0.2685 0.2700 0.1962 0.044 Uiso 1 1 calc R
C23 C 0.2438(3) -0.07620(7) 0.15368(16) 0.0292(5) Uani 1 1 d .
H49 H 0.2591 -0.0925 0.0998 0.044 Uiso 1 1 calc R
H50 H 0.1534 -0.0886 0.1752 0.044 Uiso 1 1 calc R
H51 H 0.3355 -0.0798 0.1997 0.044 Uiso 1 1 calc R
C33 C 0.6297(3) 0.11540(8) 0.19765(16) 0.0312(5) Uani 1 1 d .
H52 H 0.7219 0.1003 0.1833 0.047 Uiso 1 1 calc R
H53 H 0.5914 0.0984 0.2448 0.047 Uiso 1 1 calc R
H54 H 0.6561 0.1465 0.2180 0.047 Uiso 1 1 calc R
C25 C 0.3299(3) 0.25460(8) 0.09668(16) 0.0313(5) Uani 1 1 d .
H55 H 0.3427 0.2750 0.0476 0.047 Uiso 1 1 calc R
H56 H 0.3031 0.2240 0.0733 0.047 Uiso 1 1 calc R
H57 H 0.4267 0.2533 0.1395 0.047 Uiso 1 1 calc R
C34 C 0.5704(3) 0.13704(9) 0.04728(15) 0.0314(5) Uani 1 1 d .
H12 H 0.6684 0.1222 0.0392 0.038 Uiso 1 1 calc R
H13 H 0.5905 0.1699 0.0587 0.038 Uiso 1 1 calc R
C22 C 0.3558(3) -0.00525(8) 0.09609(17) 0.0329(5) Uani 1 1 d .
H58 H 0.4492 -0.0084 0.1411 0.049 Uiso 1 1 calc R
H59 H 0.3372 0.0271 0.0820 0.049 Uiso 1 1 calc R
H60 H 0.3697 -0.0218 0.0421 0.049 Uiso 1 1 calc R
C36 C 0.1963(3) 0.15608(8) -0.09114(14) 0.0283(5) Uani 1 1 d .
H61 H 0.2399 0.1757 -0.1327 0.042 Uiso 1 1 calc R
H62 H 0.1061 0.1711 -0.0739 0.042 Uiso 1 1 calc R
H63 H 0.1648 0.1269 -0.1200 0.042 Uiso 1 1 calc R
C17 C -0.1596(2) -0.01957(8) 0.15403(16) 0.0306(5) Uani 1 1 d .
H64 H -0.2563 -0.0331 0.1655 0.046 Uiso 1 1 calc R
H65 H -0.1187 -0.0378 0.1094 0.046 Uiso 1 1 calc R
H66 H -0.1793 0.0116 0.1319 0.046 Uiso 1 1 calc R
C35 C 0.4506(2) 0.13075(8) -0.03426(15) 0.0283(5) Uani 1 1 d .
H14 H 0.4803 0.1475 -0.0852 0.034 Uiso 1 1 calc R
H15 H 0.4394 0.0981 -0.0500 0.034 Uiso 1 1 calc R
Li1 Li 0.2778(4) 0.12679(13) 0.1098(2) 0.0259(8) Uani 1 1 d .

loop_
_atom_site_aniso_label
_atom_site_aniso_U_11
_atom_site_aniso_U_22
_atom_site_aniso_U_33
_atom_site_aniso_U_23
_atom_site_aniso_U_13
_atom_site_aniso_U_12
Si1 0.0172(3) 0.0149(3) 0.0197(3) 0.0005(2) 0.0013(2) -0.0002(2)
Si2 0.0156(3) 0.0159(3) 0.0175(3) -0.0013(2) 0.0016(2) 0.0003(2)
Al1 0.0150(3) 0.0168(3) 0.0130(3) 0.0004(2) 0.0014(2) 0.0002(2)
O1 0.0189(7) 0.0330(9) 0.0204(7) 0.0029(6) 0.0052(6) -0.0015(6)
O2 0.0233(7) 0.0308(8) 0.0165(7) 0.0002(6) 0.0054(6) 0.0043(6)
C4 0.0154(9) 0.0166(9) 0.0143(9) 0.0026(7) 0.0021(7) 0.0024(7)
C24 0.0255(11) 0.0180(10) 0.0245(11) 0.0002(8) 0.0047(9) -0.0018(8)
C14 0.0202(10) 0.0278(12) 0.0258(11) 0.0023(9) 0.0043(9) -0.0015(9)
C28 0.0214(10) 0.0200(10) 0.0221(10) -0.0026(8) 0.0006(8) -0.0022(8)
C18 0.0252(11) 0.0204(10) 0.0233(11) 0.0024(8) -0.0002(9) 0.0016(9)
C5 0.0133(9) 0.0189(10) 0.0151(9) -0.0001(7) 0.0025(7) 0.0005(7)
C3 0.0156(9) 0.0222(10) 0.0128(9) 0.0027(7) -0.0015(7) -0.0004(8)
C30 0.0177(10) 0.0181(10) 0.0271(11) -0.0002(8) 0.0026(8) 0.0008(8)
C11 0.0204(10) 0.0177(10) 0.0196(10) -0.0003(8) 0.0026(8) -0.0018(8)
C6 0.0211(10) 0.0152(9) 0.0161(9) -0.0003(7) 0.0019(8) 0.0012(8)
C10 0.0279(11) 0.0219(11) 0.0205(10) -0.0022(8) 0.0109(9) -0.0028(9)
C12 0.0176(10) 0.0406(13) 0.0224(11) 0.0011(9) 0.0019(9) 0.0008(9)
C15 0.0213(10) 0.0184(10) 0.0309(11) 0.0037(9) 0.0029(9) -0.0015(8)
C7 0.0205(10) 0.0193(10) 0.0179(10) 0.0010(8) 0.0023(8) 0.0022(8)
C1 0.0162(9) 0.0193(10) 0.0146(9) 0.0023(7) 0.0020(7) 0.0011(8)
C21 0.0220(10) 0.0201(10) 0.0264(11) -0.0033(8) 0.0012(9) 0.0000(8)
C9 0.0338(12) 0.0182(10) 0.0148(10) -0.0002(8) 0.0017(9) -0.0058(9)
C29 0.0325(12) 0.0313(12) 0.0250(11) -0.0104(9) -0.0006(10) -0.0018(10)
C27 0.0204(11) 0.0312(12) 0.0350(13) -0.0020(10) -0.0025(9) -0.0007(9)
C2 0.0176(9) 0.0198(10) 0.0165(9) -0.0020(8) 0.0030(8) -0.0024(8)
C31 0.0248(11) 0.0322(13) 0.0382(13) -0.0015(10) 0.0133(10) 0.0012(10)
C19 0.0369(13) 0.0279(12) 0.0267(12) 0.0093(9) -0.0031(10) 0.0018(10)
C16 0.0274(12) 0.0295(12) 0.0404(14) 0.0034(10) 0.0132(11) -0.0002(10)
C8 0.0250(11) 0.0235(11) 0.0174(10) 0.0004(8) -0.0017(8) -0.0005(8)
C26 0.0319(12) 0.0197(11) 0.0334(12) 0.0011(9) 0.0079(10) -0.0024(9)
C20 0.0255(12) 0.0342(13) 0.0370(13) 0.0030(10) -0.0048(10) -0.0039(10)
C13 0.0502(15) 0.0342(13) 0.0162(11) -0.0005(9) 0.0038(10) -0.0115(11)
C32 0.0211(11) 0.0275(12) 0.0389(13) -0.0027(10) 0.0008(10) 0.0035(9)
C23 0.0303(12) 0.0228(11) 0.0345(12) -0.0063(9) 0.0053(10) 0.0038(9)
C33 0.0233(11) 0.0447(14) 0.0253(11) 0.0043(10) 0.0033(9) 0.0046(10)
C25 0.0393(13) 0.0263(12) 0.0319(12) -0.0021(10) 0.0165(11) -0.0045(10)
C34 0.0229(11) 0.0492(15) 0.0240(11) 0.0038(10) 0.0097(9) -0.0045(11)
C22 0.0364(13) 0.0307(13) 0.0348(13) -0.0031(10) 0.0151(11) 0.0038(10)
C36 0.0278(11) 0.0376(13) 0.0189(10) 0.0070(9) 0.0024(9) 0.0037(10)
C17 0.0221(11) 0.0306(12) 0.0372(13) 0.0044(10) -0.0006(10) -0.0051(9)
C35 0.0209(11) 0.0438(14) 0.0216(11) -0.0011(10) 0.0079(9) -0.0001(10)
Li1 0.0229(18) 0.032(2) 0.0239(19) 0.0002(15) 0.0073(15) 0.0020(15)

loop_
_atom_type_symbol
_atom_type_description
_atom_type_scat_dispersion_real
_atom_type_scat_dispersion_imag
_atom_type_scat_source
C C 0.0033 0.0016 'International Tables Vol C Tables 4.2.6.8 and 6.1.1.4'
H H 0.0000 0.0000 'International Tables Vol C Tables 4.2.6.8 and 6.1.1.4'
Li Li -0.0003 0.0001 'International Tables Vol C Tables 4.2.6.8 and 6.1.1.4'
O O 0.0106 0.0060 'International Tables Vol C Tables 4.2.6.8 and 6.1.1.4'
Al Al 0.0645 0.0514 'International Tables Vol C Tables 4.2.6.8 and 6.1.1.4'
Si Si 0.0817 0.0704 'International Tables Vol C Tables 4.2.6.8 and 6.1.1.4'

loop_
_geom_angle_atom_site_label_1
_geom_angle_atom_site_label_2
_geom_angle_atom_site_label_3
_geom_angle
C1 Si1 C18 110.25(9)
C1 Si1 C15 109.88(9)
C18 Si1 C15 107.43(10)
C1 Si1 C21 110.80(9)
C18 Si1 C21 112.97(10)
C15 Si1 C21 105.32(9)
C5 Si2 C28 109.33(9)
C5 Si2 C30 109.06(9)
C28 Si2 C30 106.99(9)
C5 Si2 C24 112.63(9)
C28 Si2 C24 112.24(9)
C30 Si2 C24 106.35(9)
C5 Al1 C1 105.56(9)
C5 Al1 C6 127.10(8)
C1 Al1 C6 127.33(8)
C5 Al1 Li1 57.46(9)
C1 Al1 Li1 61.37(9)
C6 Al1 Li1 148.01(10)
C34 O1 C33 110.82(16)
C34 O1 Li1 111.38(16)
C33 O1 Li1 129.52(16)
C35 O2 C36 112.90(16)
C35 O2 Li1 110.53(16)
C36 O2 Li1 128.56(16)
C5 C4 C3 128.66(17)
C5 C4 Li1 81.89(15)
C3 C4 Li1 71.19(14)
C5 C4 H1 115.7
C3 C4 H1 115.7
Li1 C4 H1 122.3
C25 C24 C26 109.86(17)
C25 C24 Si2 115.94(15)
C26 C24 Si2 112.33(14)
C25 C24 H2 106.0
C26 C24 H2 106.0
Si2 C24 H2 106.0
C11 C14 H14A 109.5
C11 C14 H14B 109.5
H14A C14 H14B 109.5
C11 C14 H14C 109.5
H14A C14 H14C 109.5
H14B C14 H14C 109.5
C11 C14 H14D 109.5
H14A C14 H14D 141.1
H14B C14 H14D 56.3
H14C C14 H14D 56.3
C11 C14 H14E 109.5
H14A C14 H14E 56.3
H14B C14 H14E 141.1
H14C C14 H14E 56.3
H14D C14 H14E 109.5
C11 C14 H14F 109.5
H14A C14 H14F 56.3
H14B C14 H14F 56.3
H14C C14 H14F 141.1
H14D C14 H14F 109.5
H14E C14 H14F 109.5
C27 C28 C29 109.61(17)
C27 C28 Si2 113.39(15)
C29 C28 Si2 115.35(15)
C27 C28 H3 105.9
C29 C28 H3 105.9
Si2 C28 H3 105.9
C20 C18 C19 109.09(18)
C20 C18 Si1 113.40(15)
C19 C18 Si1 115.35(15)
C20 C18 H4 106.1
C19 C18 H4 106.1
Si1 C18 H4 106.1
C4 C5 Si2 116.36(14)
C4 C5 Al1 114.15(14)
Si2 C5 Al1 128.29(10)
C4 C5 Li1 64.72(13)
Si2 C5 Li1 129.07(12)
Al1 C5 Li1 82.65(11)
C4 C3 C2 125.51(18)
C4 C3 Li1 73.13(14)
C2 C3 Li1 76.99(14)
C4 C3 H5 117.2
C2 C3 H5 117.2
Li1 C3 H5 124.3
C32 C30 C31 109.47(17)
C32 C30 Si2 113.49(15)
C31 C30 Si2 110.79(14)
C32 C30 H6 107.6
C31 C30 H6 107.6
Si2 C30 H6 107.6
C10 C11 C6 120.62(19)
C10 C11 C14 117.68(19)
C6 C11 C14 121.69(18)
C7 C6 C11 116.86(18)
C7 C6 Al1 121.31(15)
C11 C6 Al1 121.83(15)
C9 C10 C11 121.8(2)
C9 C10 H7 119.1
C11 C10 H7 119.1
C7 C12 H12A 109.5
C7 C12 H12B 109.5
H12A C12 H12B 109.5
C7 C12 H12C 109.5
H12A C12 H12C 109.5
H12B C12 H12C 109.5
C7 C12 H12D 109.5
H12A C12 H12D 141.1
H12B C12 H12D 56.3
H12C C12 H12D 56.3
C7 C12 H12E 109.5
H12A C12 H12E 56.3
H12B C12 H12E 141.1
H12C C12 H12E 56.3
H12D C12 H12E 109.5
C7 C12 H12F 109.5
H12A C12 H12F 56.3
H12B C12 H12F 56.3
H12C C12 H12F 141.1
H12D C12 H12F 109.5
H12E C12 H12F 109.5
C17 C15 C16 109.62(18)
C17 C15 Si1 113.58(15)
C16 C15 Si1 111.12(15)
C17 C15 H8 107.4
C16 C15 H8 107.4
Si1 C15 H8 107.4
C8 C7 C6 121.29(19)
C8 C7 C12 117.85(19)
C6 C7 C12 120.86(18)
C2 C1 Si1 116.41(14)
C2 C1 Al1 114.54(14)
Si1 C1 Al1 128.16(10)
C2 C1 Li1 64.03(13)
Si1 C1 Li1 132.62(12)
Al1 C1 Li1 79.18(10)
C22 C21 C23 110.27(18)
C22 C21 Si1 116.22(15)
C23 C21 Si1 112.43(15)
C22 C21 H9 105.7
C23 C21 H9 105.7
Si1 C21 H9 105.7
C10 C9 C8 118.02(19)
C10 C9 C13 121.3(2)
C8 C9 C13 120.7(2)
C28 C29 H22 109.5
C28 C29 H23 109.5
H22 C29 H23 109.5
C28 C29 H24 109.5
H22 C29 H24 109.5
H23 C29 H24 109.5
C28 C27 H25 109.5
C28 C27 H26 109.5
H25 C27 H26 109.5
C28 C27 H27 109.5
H25 C27 H27 109.5
H26 C27 H27 109.5
C1 C2 C3 128.49(18)
C1 C2 Li1 84.37(15)
C3 C2 Li1 67.95(14)
C1 C2 H10 115.8
C3 C2 H10 115.8
Li1 C2 H10 123.0
C30 C31 H28 109.5
C30 C31 H29 109.5
H28 C31 H29 109.5
C30 C31 H30 109.5
H28 C31 H30 109.5
H29 C31 H30 109.5
C18 C19 H31 109.5
C18 C19 H32 109.5
H31 C19 H32 109.5
C18 C19 H33 109.5
H31 C19 H33 109.5
H32 C19 H33 109.5
C15 C16 H34 109.5
C15 C16 H35 109.5
H34 C16 H35 109.5
C15 C16 H36 109.5
H34 C16 H36 109.5
H35 C16 H36 109.5
C9 C8 C7 121.4(2)
C9 C8 H11 119.3
C7 C8 H11 119.3
C24 C26 H37 109.5
C24 C26 H38 109.5
H37 C26 H38 109.5
C24 C26 H39 109.5
H37 C26 H39 109.5
H38 C26 H39 109.5
C18 C20 H40 109.5
C18 C20 H41 109.5
H40 C20 H41 109.5
C18 C20 H42 109.5
H40 C20 H42 109.5
H41 C20 H42 109.5
C9 C13 H13A 109.5
C9 C13 H13B 109.5
H13A C13 H13B 109.5
C9 C13 H13C 109.5
H13A C13 H13C 109.5
H13B C13 H13C 109.5
C9 C13 H13D 109.5
H13A C13 H13D 141.1
H13B C13 H13D 56.3
H13C C13 H13D 56.3
C9 C13 H13E 109.5
H13A C13 H13E 56.3
H13B C13 H13E 141.1
H13C C13 H13E 56.3
H13D C13 H13E 109.5
C9 C13 H13F 109.5
H13A C13 H13F 56.3
H13B C13 H13F 56.3
H13C C13 H13F 141.1
H13D C13 H13F 109.5
H13E C13 H13F 109.5
C30 C32 H46 109.5
C30 C32 H47 109.5
H46 C32 H47 109.5
C30 C32 H48 109.5
H46 C32 H48 109.5
H47 C32 H48 109.5
C21 C23 H49 109.5
C21 C23 H50 109.5
H49 C23 H50 109.5
C21 C23 H51 109.5
H49 C23 H51 109.5
H50 C23 H51 109.5
O1 C33 H52 109.5
O1 C33 H53 109.5
H52 C33 H53 109.5
O1 C33 H54 109.5
H52 C33 H54 109.5
H53 C33 H54 109.5
C24 C25 H55 109.5
C24 C25 H56 109.5
H55 C25 H56 109.5
C24 C25 H57 109.5
H55 C25 H57 109.5
H56 C25 H57 109.5
O1 C34 C35 107.62(17)
O1 C34 H12 110.2
C35 C34 H12 110.2
O1 C34 H13 110.2
C35 C34 H13 110.2
H12 C34 H13 108.5
C21 C22 H58 109.5
C21 C22 H59 109.5
H58 C22 H59 109.5
C21 C22 H60 109.5
H58 C22 H60 109.5
H59 C22 H60 109.5
O2 C36 H61 109.5
O2 C36 H62 109.5
H61 C36 H62 109.5
O2 C36 H63 109.5
H61 C36 H63 109.5
H62 C36 H63 109.5
C15 C17 H64 109.5
C15 C17 H65 109.5
H64 C17 H65 109.5
C15 C17 H66 109.5
H64 C17 H66 109.5
H65 C17 H66 109.5
O2 C35 C34 106.77(17)
O2 C35 H14 110.4
C34 C35 H14 110.4
O2 C35 H15 110.4
C34 C35 H15 110.4
H14 C35 H15 108.6
O2 Li1 O1 79.77(14)

loop_
_geom_bond_atom_site_label_1
_geom_bond_atom_site_label_2
_geom_bond_distance
Si1 C1 1.863(2)
Si1 C18 1.903(2)
Si1 C15 1.909(2)
Si1 C21 1.912(2)
Si2 C5 1.863(2)
Si2 C28 1.902(2)
Si2 C30 1.905(2)
Si2 C24 1.912(2)
Al1 C5 1.928(2)
Al1 C1 1.930(2)
Al1 C6 1.984(2)
Al1 Li1 2.982(4)
O1 C34 1.427(3)
O1 C33 1.427(3)
O1 Li1 2.063(4)
O2 C35 1.422(3)
O2 C36 1.425(2)
O2 Li1 2.052(4)
C4 C5 1.409(3)
C4 C3 1.411(3)
C4 Li1 2.315(4)
C4 H1 0.9500
C24 C25 1.530(3)
C24 C26 1.542(3)
C24 H2 1.0000
C14 C11 1.514(3)
C14 H14A 0.9800
C14 H14B 0.9800
C14 H14C 0.9800
C14 H14D 0.9800
C14 H14E 0.9800
C14 H14F 0.9800
C28 C27 1.529(3)
C28 C29 1.539(3)
C28 H3 1.0000
C18 C20 1.531(3)
C18 C19 1.538(3)
C18 H4 1.0000
C5 Li1 2.535(4)
C3 C2 1.420(3)
C3 Li1 2.290(4)
C3 H5 0.9500
C30 C32 1.534(3)
C30 C31 1.537(3)
C30 H6 1.0000
C11 C10 1.396(3)
C11 C6 1.412(3)
C6 C7 1.409(3)
C10 C9 1.384(3)
C10 H7 0.9500
C12 C7 1.514(3)
C12 H12A 0.9800
C12 H12B 0.9800
C12 H12C 0.9800
C12 H12D 0.9800
C12 H12E 0.9800
C12 H12F 0.9800
C15 C17 1.530(3)
C15 C16 1.536(3)
C15 H8 1.0000
C7 C8 1.390(3)
C1 C2 1.403(3)
C1 Li1 2.665(4)
C21 C22 1.530(3)
C21 C23 1.546(3)
C21 H9 1.0000
C9 C8 1.385(3)
C9 C13 1.508(3)
C29 H22 0.9800
C29 H23 0.9800
C29 H24 0.9800
C27 H25 0.9800
C27 H26 0.9800
C27 H27 0.9800
C2 Li1 2.408(4)
C2 H10 0.9500
C31 H28 0.9800
C31 H29 0.9800
C31 H30 0.9800
C19 H31 0.9800
C19 H32 0.9800
C19 H33 0.9800
C16 H34 0.9800
C16 H35 0.9800
C16 H36 0.9800
C8 H11 0.9500
C26 H37 0.9800
C26 H38 0.9800
C26 H39 0.9800
C20 H40 0.9800
C20 H41 0.9800
C20 H42 0.9800
C13 H13A 0.9800
C13 H13B 0.9800
C13 H13C 0.9800
C13 H13D 0.9800
C13 H13E 0.9800
C13 H13F 0.9800
C32 H46 0.9800
C32 H47 0.9800
C32 H48 0.9800
C23 H49 0.9800
C23 H50 0.9800
C23 H51 0.9800
C33 H52 0.9800
C33 H53 0.9800
C33 H54 0.9800
C25 H55 0.9800
C25 H56 0.9800
C25 H57 0.9800
C34 C35 1.497(3)
C34 H12 0.9900
C34 H13 0.9900
C22 H58 0.9800
C22 H59 0.9800
C22 H60 0.9800
C36 H61 0.9800
C36 H62 0.9800
C36 H63 0.9800
C17 H64 0.9800
C17 H65 0.9800
C17 H66 0.9800
C35 H14 0.9900
C35 H15 0.9900

loop_
_geom_torsion_atom_site_label_1
_geom_torsion_atom_site_label_2
_geom_torsion_atom_site_label_3
_geom_torsion_atom_site_label_4
_geom_torsion
C5 Si2 C24 C25 -46.99(19)
C28 Si2 C24 C25 76.93(18)
C30 Si2 C24 C25 -166.39(16)
C5 Si2 C24 C26 -174.45(14)
C28 Si2 C24 C26 -50.53(17)
C30 Si2 C24 C26 66.15(17)
C5 Si2 C28 C27 79.50(16)
C30 Si2 C28 C27 -162.52(15)
C24 Si2 C28 C27 -46.24(17)
C5 Si2 C28 C29 -152.94(15)
C30 Si2 C28 C29 -34.97(18)
C24 Si2 C28 C29 81.32(17)
C1 Si1 C18 C20 -81.15(17)
C15 Si1 C18 C20 159.13(15)
C21 Si1 C18 C20 43.42(18)
C1 Si1 C18 C19 152.03(16)
C15 Si1 C18 C19 32.31(19)
C21 Si1 C18 C19 -83.40(18)
C3 C4 C5 Si2 -179.13(16)
Li1 C4 C5 Si2 122.95(14)
C3 C4 C5 Al1 -10.6(3)
Li1 C4 C5 Al1 -68.48(14)
C3 C4 C5 Li1 57.9(2)
C28 Si2 C5 C4 -165.12(14)
C30 Si2 C5 C4 78.21(16)
C24 Si2 C5 C4 -39.61(17)
C28 Si2 C5 Al1 28.20(15)
C30 Si2 C5 Al1 -88.48(14)
C24 Si2 C5 Al1 153.70(12)
C28 Si2 C5 Li1 -87.34(17)
C30 Si2 C5 Li1 155.99(15)
C24 Si2 C5 Li1 38.17(18)
C1 Al1 C5 C4 18.14(16)
C6 Al1 C5 C4 -160.84(13)
Li1 Al1 C5 C4 58.01(15)
C1 Al1 C5 Si2 -174.93(11)
C6 Al1 C5 Si2 6.09(18)
Li1 Al1 C5 Si2 -135.06(17)
C1 Al1 C5 Li1 -39.86(12)
C6 Al1 C5 Li1 141.16(12)
C5 C4 C3 C2 -2.8(3)
Li1 C4 C3 C2 59.6(2)
C5 C4 C3 Li1 -62.4(2)
C5 Si2 C30 C32 -66.01(16)
C28 Si2 C30 C32 175.84(14)
C24 Si2 C30 C32 55.70(17)
C5 Si2 C30 C31 57.61(17)
C28 Si2 C30 C31 -60.55(17)
C24 Si2 C30 C31 179.32(15)
C10 C11 C6 C7 0.6(3)
C14 C11 C6 C7 -179.90(18)
C10 C11 C6 Al1 -179.56(15)
C14 C11 C6 Al1 -0.1(3)
C5 Al1 C6 C7 -88.77(18)
C1 Al1 C6 C7 92.47(18)
Li1 Al1 C6 C7 -2.3(3)
C5 Al1 C6 C11 91.40(18)
C1 Al1 C6 C11 -87.36(18)
Li1 Al1 C6 C11 177.84(17)
C6 C11 C10 C9 -1.0(3)
C14 C11 C10 C9 179.50(18)
C1 Si1 C15 C17 65.40(18)
C18 Si1 C15 C17 -174.64(15)
C21 Si1 C15 C17 -53.98(18)
C1 Si1 C15 C16 -58.75(17)
C18 Si1 C15 C16 61.21(17)
C21 Si1 C15 C16 -178.12(15)
C11 C6 C7 C8 0.1(3)
Al1 C6 C7 C8 -179.76(15)
C11 C6 C7 C12 179.84(18)
Al1 C6 C7 C12 0.0(3)
C18 Si1 C1 C2 167.12(15)
C15 Si1 C1 C2 -74.66(17)
C21 Si1 C1 C2 41.31(17)
C18 Si1 C1 Al1 -24.39(16)
C15 Si1 C1 Al1 93.84(14)
C21 Si1 C1 Al1 -150.20(12)
C18 Si1 C1 Li1 89.10(17)
C15 Si1 C1 Li1 -152.68(16)
C21 Si1 C1 Li1 -36.71(19)
C5 Al1 C1 C2 -16.73(17)
C6 Al1 C1 C2 162.25(14)
Li1 Al1 C1 C2 -54.73(15)
C5 Al1 C1 Si1 174.60(11)
C6 Al1 C1 Si1 -6.42(18)
Li1 Al1 C1 Si1 136.60(16)
C5 Al1 C1 Li1 38.00(11)
C6 Al1 C1 Li1 -143.02(12)
C1 Si1 C21 C22 50.60(19)
C18 Si1 C21 C22 -73.67(18)
C15 Si1 C21 C22 169.37(16)
C1 Si1 C21 C23 179.01(14)
C18 Si1 C21 C23 54.73(17)
C15 Si1 C21 C23 -62.23(17)
C11 C10 C9 C8 0.6(3)
C11 C10 C9 C13 179.90(19)
Si1 C1 C2 C3 177.28(16)
Al1 C1 C2 C3 7.2(3)
Li1 C1 C2 C3 -55.9(2)
Si1 C1 C2 Li1 -126.81(14)
Al1 C1 C2 Li1 63.12(14)
C4 C3 C2 C1 4.8(3)
Li1 C3 C2 C1 62.8(2)
C4 C3 C2 Li1 -57.9(2)
C10 C9 C8 C7 0.1(3)
C13 C9 C8 C7 -179.20(19)
C6 C7 C8 C9 -0.4(3)
C12 C7 C8 C9 179.81(19)
C33 O1 C34 C35 171.33(18)
Li1 O1 C34 C35 -37.0(2)
C36 O2 C35 C34 163.80(18)
Li1 O2 C35 C34 -44.5(2)
O1 C34 C35 O2 53.3(2)
C35 O2 Li1 O1 19.55(18)
C36 O2 Li1 O1 165.65(18)
C34 O1 Li1 O2 10.62(19)
C33 O1 Li1 O2 155.46(18)
